data_4126765
loop_
_publ_author_name
'Jing, Stanley M.'
'Balasanthiran, Vagulejan'
'Pagar, Vinayak'
'Gallucci, Judith C.'
'RajanBabu, T. V.'

_publ_section_title
;
 Catalytic Enantioselective Hetero-dimerization of Acrylates and
 1,3-Dienes.
;
_journal_name_full 'Journal of the American Chemical Society'
_journal_paper_doi 10.1021/jacs.7b10055
_journal_year 2017
_chemical_formula_moiety 'C27  H26 Br2 Co P2'
_chemical_formula_sum 'C27 H26 Br2 Co P2'
_chemical_formula_weight 631.17
_space_group_IT_number 14
_symmetry_cell_setting monoclinic
_symmetry_Int_Tables_number 14
_symmetry_space_group_name_Hall '-P 2yn'
_symmetry_space_group_name_H-M 'P 1 21/n 1'
_atom_sites_solution_hydrogens geom
_audit_conform_dict_location ftp://ftp.iucr.org/pub/cif_core.dic
_audit_conform_dict_name cif_core.dic
_audit_conform_dict_version 2.4.3
_audit_creation_date 2016-09-08T16:58:44-00:00
_audit_creation_method 'WinGX routine CIF_UPDATE'
_cell_angle_alpha 90
_cell_angle_beta 93.948(4)
_cell_angle_gamma 90
_cell_formula_units_Z 4
_cell_length_a 9.5599(9)
_cell_length_b 15.7417(15)
_cell_length_c 17.1000(15)
_cell_measurement_reflns_used 9935
_cell_measurement_temperature 150(2)
_cell_measurement_theta_max 27.468
_cell_measurement_theta_min 2.388
_cell_measurement_wavelength 0.71073
_cell_volume 2567.3(4)
_computing_cell_refinement 'SAINT v8.34A (Bruker, 2013)'
_computing_data_collection 'Apex2 v2014.11-0 (Bruker, 2014)'
_computing_data_reduction 'SAINT v8.34A (Bruker, 2013)'
_computing_molecular_graphics 'Ortep for Windows (Farrugia, 2012)'
_computing_publication_material 'WinGX publication routines (Farrugia, 2012)'
_computing_structure_refinement 'SHELXL-2014/7 (Sheldrick, 2014)'
_computing_structure_solution 'SHELXT_2014/5 (Sheldrick, 2015)'
_diffrn_ambient_temperature 150(2)
_diffrn_measured_fraction_theta_full 1
_diffrn_measured_fraction_theta_max 0.999
_diffrn_measurement_device_type 'Nonius Kappa APEXII CCD diffractometer'
_diffrn_measurement_method 'omega and phi scans'
_diffrn_radiation_probe x-ray
_diffrn_radiation_type MoK\a
_diffrn_radiation_wavelength 0.71073
_diffrn_reflns_av_R_equivalents 0.0323
_diffrn_reflns_Laue_measured_fraction_full 1
_diffrn_reflns_Laue_measured_fraction_max 0.999
_diffrn_reflns_limit_h_max 12
_diffrn_reflns_limit_h_min -12
_diffrn_reflns_limit_k_max 20
_diffrn_reflns_limit_k_min -20
_diffrn_reflns_limit_l_max 22
_diffrn_reflns_limit_l_min -21
_diffrn_reflns_number 43495
_diffrn_reflns_point_group_measured_fraction_full 1
_diffrn_reflns_point_group_measured_fraction_max 0.999
_diffrn_reflns_theta_full 25.242
_diffrn_reflns_theta_max 27.511
_diffrn_reflns_theta_min 1.76
_exptl_absorpt_coefficient_mu 3.92
_exptl_absorpt_correction_T_max 0.746
_exptl_absorpt_correction_T_min 0.588
_exptl_absorpt_correction_type multi-scan
_exptl_absorpt_process_details 'SADABS-2014/5 (Bruker AXS )'
_exptl_crystal_colour 'blue green'
_exptl_crystal_density_diffrn 1.633
_exptl_crystal_density_method 'not measured'
_exptl_crystal_description 'rectangular tablet'
_exptl_crystal_F_000 1260
_exptl_crystal_size_max 0.27
_exptl_crystal_size_mid 0.12
_exptl_crystal_size_min 0.08
_refine_diff_density_max 0.682
_refine_diff_density_min -0.282
_refine_diff_density_rms 0.07
_refine_ls_extinction_method none
_refine_ls_goodness_of_fit_ref 1.06
_refine_ls_hydrogen_treatment constr
_refine_ls_matrix_type full
_refine_ls_number_constraints 0
_refine_ls_number_parameters 289
_refine_ls_number_reflns 5904
_refine_ls_number_restraints 0
_refine_ls_restrained_S_all 1.06
_refine_ls_R_factor_all 0.0317
_refine_ls_R_factor_gt 0.0238
_refine_ls_shift/su_max 0.002
_refine_ls_shift/su_mean 0
_refine_ls_structure_factor_coef Fsqd
_refine_ls_weighting_details 'w=1/[\s^2^(Fo^2^)+(0.0318P)^2^+0.5987P] where P=(Fo^2^+2Fc^2^)/3'
_refine_ls_weighting_scheme calc
_refine_ls_wR_factor_gt 0.0564
_refine_ls_wR_factor_ref 0.0597
_reflns_number_gt 5008
_reflns_number_total 5904
_reflns_threshold_expression 'I > 2\s(I)'
_cod_data_source_file ja7b10055_si_004.cif
_cod_data_source_block RajanBabu2092
_cod_original_sg_symbol_H-M 'P 21/n'
_cod_database_code 4126765

loop_
_symmetry_equiv_pos_as_xyz
'x, y, z'
'-x+1/2, y+1/2, -z+1/2'
'-x, -y, -z'
'x-1/2, -y-1/2, z-1/2'

loop_
_atom_site_label
_atom_site_type_symbol
_atom_site_fract_x
_atom_site_fract_y
_atom_site_fract_z
_atom_site_U_iso_or_equiv
_atom_site_adp_type
_atom_site_occupancy
_atom_site_calc_flag
C1 C 0.1802(2) 0.47875(11) 0.74536(11) 0.0223(4) Uani 1 d
H1A H 0.2473 0.5203 0.7259 0.027 Uiso 1 calc
H1B H 0.0847 0.4986 0.7283 0.027 Uiso 1 calc
C2 C 0.19510(19) 0.47995(12) 0.83593(10) 0.0229(4) Uani 1 d
H2A H 0.1485 0.5318 0.854 0.027 Uiso 1 calc
H2B H 0.1434 0.4306 0.8552 0.027 Uiso 1 calc
C3 C 0.34485(19) 0.47773(12) 0.87469(11) 0.0223(4) Uani 1 d
H3A H 0.3424 0.4968 0.9297 0.027 Uiso 1 calc
H3B H 0.4033 0.5186 0.8474 0.027 Uiso 1 calc
C4 C 0.1747(2) 0.39614(12) 0.59346(11) 0.0237(4) Uani 1 d
C5 C 0.2845(2) 0.42387(16) 0.55075(13) 0.0409(6) Uani 1 d
H5 H 0.3746 0.4331 0.5764 0.049 Uiso 1 calc
C6 C 0.2627(3) 0.43815(18) 0.47053(14) 0.0527(7) Uani 1 d
H6 H 0.3381 0.457 0.4415 0.063 Uiso 1 calc
C7 C 0.1337(3) 0.42521(15) 0.43333(13) 0.0438(6) Uani 1 d
H7 H 0.1196 0.435 0.3785 0.053 Uiso 1 calc
C8 C 0.0238(3) 0.39800(14) 0.47485(13) 0.0398(6) Uani 1 d
H8 H -0.0658 0.3891 0.4486 0.048 Uiso 1 calc
C9 C 0.0433(2) 0.38339(13) 0.55515(12) 0.0307(5) Uani 1 d
H9 H -0.0329 0.3648 0.5837 0.037 Uiso 1 calc
C10 C 0.06979(18) 0.30615(12) 0.72625(10) 0.0201(4) Uani 1 d
C11 C 0.08723(19) 0.21957(12) 0.71673(11) 0.0226(4) Uani 1 d
H11 H 0.1661 0.1987 0.6918 0.027 Uiso 1 calc
C12 C -0.0102(2) 0.16323(13) 0.74347(12) 0.0273(4) Uani 1 d
H12 H 0.0029 0.1038 0.7373 0.033 Uiso 1 calc
C13 C -0.1262(2) 0.19287(13) 0.77910(12) 0.0280(4) Uani 1 d
H13 H -0.1918 0.154 0.7983 0.034 Uiso 1 calc
C14 C -0.1461(2) 0.27864(14) 0.78656(12) 0.0286(4) Uani 1 d
H14 H -0.2269 0.2991 0.8099 0.034 Uiso 1 calc
C15 C -0.0495(2) 0.33575(13) 0.76041(12) 0.0260(4) Uani 1 d
H15 H -0.0644 0.3951 0.7657 0.031 Uiso 1 calc
C16 C 0.32689(19) 0.31015(11) 0.93822(11) 0.0199(4) Uani 1 d
C17 C 0.2450(2) 0.24407(13) 0.90661(12) 0.0284(4) Uani 1 d
H17 H 0.2477 0.23 0.8527 0.034 Uiso 1 calc
C18 C 0.1590(2) 0.19852(15) 0.95381(14) 0.0397(6) Uani 1 d
H18 H 0.1018 0.154 0.932 0.048 Uiso 1 calc
C19 C 0.1568(2) 0.21804(17) 1.03239(14) 0.0420(6) Uani 1 d
H19 H 0.0977 0.1869 1.0645 0.05 Uiso 1 calc
C20 C 0.2395(2) 0.28217(16) 1.06443(12) 0.0366(5) Uani 1 d
H20 H 0.2388 0.2945 1.1188 0.044 Uiso 1 calc
C21 C 0.3237(2) 0.32879(13) 1.01810(11) 0.0279(4) Uani 1 d
H21 H 0.3796 0.3737 1.0405 0.034 Uiso 1 calc
C22 C 0.60176(18) 0.38598(12) 0.92311(10) 0.0203(4) Uani 1 d
C23 C 0.6578(2) 0.32376(13) 0.97436(12) 0.0269(4) Uani 1 d
H23 H 0.6008 0.278 0.9894 0.032 Uiso 1 calc
C24 C 0.7970(2) 0.32883(14) 1.00331(13) 0.0345(5) Uani 1 d
H24 H 0.8344 0.2866 1.0385 0.041 Uiso 1 calc
C25 C 0.8809(2) 0.39438(15) 0.98144(13) 0.0356(5) Uani 1 d
H25 H 0.9765 0.3967 1.0005 0.043 Uiso 1 calc
C26 C 0.8255(2) 0.45720(14) 0.93133(12) 0.0315(5) Uani 1 d
H26 H 0.8828 0.5032 0.917 0.038 Uiso 1 calc
C27 C 0.6872(2) 0.45278(13) 0.90229(11) 0.0245(4) Uani 1 d
H27 H 0.65 0.4957 0.8678 0.029 Uiso 1 calc
P1 P 0.20916(5) 0.37601(3) 0.69809(3) 0.01893(10) Uani 1 d
P2 P 0.42834(5) 0.37282(3) 0.87376(3) 0.01739(10) Uani 1 d
Co Co 0.43579(2) 0.33205(2) 0.74240(2) 0.01743(7) Uani 1 d
Br1 Br 0.59165(2) 0.43591(2) 0.69771(2) 0.02462(6) Uani 1 d
Br2 Br 0.48503(2) 0.18772(2) 0.72428(2) 0.02597(6) Uani 1 d

loop_
_atom_site_aniso_label
_atom_site_aniso_U_11
_atom_site_aniso_U_22
_atom_site_aniso_U_33
_atom_site_aniso_U_23
_atom_site_aniso_U_13
_atom_site_aniso_U_12
C1 0.0283(10) 0.0164(9) 0.0223(9) 0.0004(8) 0.0014(8) 0.0014(8)
C2 0.0260(10) 0.0213(10) 0.0218(9) -0.0017(8) 0.0054(7) 0.0044(8)
C3 0.0284(10) 0.0186(9) 0.0203(9) -0.0027(8) 0.0045(8) -0.0012(8)
C4 0.0322(10) 0.0204(10) 0.0184(9) 0.0013(8) 0.0009(8) 0.0050(8)
C5 0.0330(12) 0.0654(17) 0.0246(11) 0.0110(11) 0.0038(9) 0.0046(11)
C6 0.0520(16) 0.083(2) 0.0247(12) 0.0183(12) 0.0127(11) 0.0161(14)
C7 0.0675(17) 0.0458(14) 0.0175(11) 0.0019(10) -0.0012(11) 0.0198(12)
C8 0.0571(15) 0.0277(12) 0.0317(12) -0.0025(10) -0.0172(11) 0.0031(11)
C9 0.0399(12) 0.0215(10) 0.0297(11) -0.0001(9) -0.0046(9) -0.0015(9)
C10 0.0180(9) 0.0250(10) 0.0171(9) -0.0015(8) 0.0001(7) 0.0013(7)
C11 0.0214(9) 0.0227(10) 0.0242(10) -0.0016(8) 0.0040(7) 0.0018(8)
C12 0.0277(11) 0.0214(10) 0.0330(11) -0.0014(9) 0.0040(8) -0.0013(8)
C13 0.0243(10) 0.0322(11) 0.0279(11) 0.0009(9) 0.0047(8) -0.0065(9)
C14 0.0200(10) 0.0356(12) 0.0309(11) -0.0056(9) 0.0070(8) 0.0015(9)
C15 0.0226(10) 0.0259(10) 0.0297(11) -0.0028(8) 0.0020(8) 0.0041(8)
C16 0.0192(9) 0.0218(10) 0.0190(9) 0.0055(7) 0.0038(7) 0.0031(7)
C17 0.0313(11) 0.0307(11) 0.0232(10) 0.0069(9) 0.0000(8) -0.0061(9)
C18 0.0356(12) 0.0411(13) 0.0416(13) 0.0166(11) -0.0021(10) -0.0143(10)
C19 0.0301(12) 0.0562(15) 0.0408(13) 0.0283(12) 0.0106(10) -0.0012(11)
C20 0.0343(12) 0.0531(15) 0.0236(11) 0.0103(10) 0.0109(9) 0.0079(11)
C21 0.0301(11) 0.0329(12) 0.0214(10) 0.0013(8) 0.0057(8) 0.0024(9)
C22 0.0204(9) 0.0238(10) 0.0167(9) -0.0059(7) 0.0019(7) -0.0003(7)
C23 0.0254(10) 0.0277(11) 0.0274(11) -0.0023(8) -0.0001(8) -0.0008(8)
C24 0.0300(12) 0.0390(13) 0.0336(12) -0.0016(10) -0.0054(9) 0.0062(10)
C25 0.0227(10) 0.0456(14) 0.0377(12) -0.0161(11) -0.0043(9) -0.0006(10)
C26 0.0283(11) 0.0344(12) 0.0326(11) -0.0130(9) 0.0074(9) -0.0101(9)
C27 0.0254(10) 0.0267(10) 0.0218(10) -0.0064(8) 0.0049(8) -0.0021(8)
P1 0.0211(2) 0.0190(2) 0.0169(2) 0.00110(18) 0.00257(18) 0.00087(19)
P2 0.0198(2) 0.0180(2) 0.0147(2) -0.00036(18) 0.00358(17) -0.00140(18)
Co 0.01989(13) 0.01729(13) 0.01556(12) -0.00069(9) 0.00449(9) -0.00095(9)
Br1 0.03014(11) 0.02274(11) 0.02190(10) -0.00013(7) 0.00848(8) -0.00680(8)
Br2 0.02498(11) 0.01841(10) 0.03495(12) -0.00343(8) 0.00518(8) -0.00034(7)

loop_
_atom_type_symbol
_atom_type_description
_atom_type_scat_dispersion_real
_atom_type_scat_dispersion_imag
_atom_type_scat_source
C C 0.0033 0.0016 'International Tables Vol C Tables 4.2.6.8 and 6.1.1.4'
H H 0 0 'International Tables Vol C Tables 4.2.6.8 and 6.1.1.4'
P P 0.1023 0.0942 'International Tables Vol C Tables 4.2.6.8 and 6.1.1.4'
Co Co 0.3494 0.9721 'International Tables Vol C Tables 4.2.6.8 and 6.1.1.4'
Br Br -0.2901 2.4595 'International Tables Vol C Tables 4.2.6.8 and 6.1.1.4'

loop_
_geom_angle_atom_site_label_1
_geom_angle_atom_site_label_2
_geom_angle_atom_site_label_3
_geom_angle
C2 C1 P1 116.43(13)
C2 C1 H1A 108.2
P1 C1 H1A 108.2
C2 C1 H1B 108.2
P1 C1 H1B 108.2
H1A C1 H1B 107.3
C3 C2 C1 116.82(15)
C3 C2 H2A 108.1
C1 C2 H2A 108.1
C3 C2 H2B 108.1
C1 C2 H2B 108.1
H2A C2 H2B 107.3
C2 C3 P2 114.20(13)
C2 C3 H3A 108.7
P2 C3 H3A 108.7
C2 C3 H3B 108.7
P2 C3 H3B 108.7
H3A C3 H3B 107.6
C5 C4 C9 119.23(18)
C5 C4 P1 118.55(15)
C9 C4 P1 122.21(15)
C4 C5 C6 120.1(2)
C4 C5 H5 119.9
C6 C5 H5 119.9
C7 C6 C5 120.3(2)
C7 C6 H6 119.8
C5 C6 H6 119.8
C6 C7 C8 120.3(2)
C6 C7 H7 119.9
C8 C7 H7 119.9
C7 C8 C9 120.3(2)
C7 C8 H8 119.8
C9 C8 H8 119.8
C4 C9 C8 119.7(2)
C4 C9 H9 120.1
C8 C9 H9 120.1
C11 C10 C15 119.09(17)
C11 C10 P1 117.91(14)
C15 C10 P1 122.92(15)
C10 C11 C12 120.15(18)
C10 C11 H11 119.9
C12 C11 H11 119.9
C13 C12 C11 120.46(19)
C13 C12 H12 119.8
C11 C12 H12 119.8
C14 C13 C12 119.57(19)
C14 C13 H13 120.2
C12 C13 H13 120.2
C13 C14 C15 120.66(18)
C13 C14 H14 119.7
C15 C14 H14 119.7
C14 C15 C10 120.02(19)
C14 C15 H15 120
C10 C15 H15 120
C17 C16 C21 119.16(18)
C17 C16 P2 118.86(14)
C21 C16 P2 121.92(15)
C16 C17 C18 120.03(19)
C16 C17 H17 120
C18 C17 H17 120
C19 C18 C17 120.0(2)
C19 C18 H18 120
C17 C18 H18 120
C20 C19 C18 120.4(2)
C20 C19 H19 119.8
C18 C19 H19 119.8
C19 C20 C21 120.3(2)
C19 C20 H20 119.8
C21 C20 H20 119.8
C20 C21 C16 120.1(2)
C20 C21 H21 119.9
C16 C21 H21 119.9
C27 C22 C23 118.95(17)
C27 C22 P2 119.92(14)
C23 C22 P2 120.60(14)
C24 C23 C22 119.98(19)
C24 C23 H23 120
C22 C23 H23 120
C25 C24 C23 120.6(2)
C25 C24 H24 119.7
C23 C24 H24 119.7
C24 C25 C26 119.86(19)
C24 C25 H25 120.1
C26 C25 H25 120.1
C27 C26 C25 120.0(2)
C27 C26 H26 120
C25 C26 H26 120
C26 C27 C22 120.63(19)
C26 C27 H27 119.7
C22 C27 H27 119.7
C10 P1 C4 106.18(9)
C10 P1 C1 106.28(9)
C4 P1 C1 104.83(8)
C10 P1 Co 114.38(6)
C4 P1 Co 117.88(7)
C1 P1 Co 106.32(6)
C16 P2 C22 106.79(8)
C16 P2 C3 103.51(9)
C22 P2 C3 106.05(9)
C16 P2 Co 119.19(6)
C22 P2 Co 112.90(6)
C3 P2 Co 107.28(6)
P2 Co Br2 114.326(16)
P2 Co P1 98.067(19)
Br2 Co P1 115.574(16)
P2 Co Br1 100.442(15)
Br2 Co Br1 119.251(13)
P1 Co Br1 106.180(16)

loop_
_geom_bond_atom_site_label_1
_geom_bond_atom_site_label_2
_geom_bond_distance
C1 C2 1.546(3)
C1 P1 1.8377(18)
C1 H1A 0.99
C1 H1B 0.99
C2 C3 1.536(3)
C2 H2A 0.99
C2 H2B 0.99
C3 P2 1.8347(19)
C3 H3A 0.99
C3 H3B 0.99
C4 C5 1.390(3)
C4 C9 1.391(3)
C4 P1 1.8245(19)
C5 C6 1.391(3)
C5 H5 0.95
C6 C7 1.363(4)
C6 H6 0.95
C7 C8 1.376(4)
C7 H7 0.95
C8 C9 1.392(3)
C8 H8 0.95
C9 H9 0.95
C10 C11 1.384(3)
C10 C15 1.397(3)
C10 P1 1.8178(19)
C11 C12 1.386(3)
C11 H11 0.95
C12 C13 1.383(3)
C12 H12 0.95
C13 C14 1.371(3)
C13 H13 0.95
C14 C15 1.385(3)
C14 H14 0.95
C15 H15 0.95
C16 C17 1.389(3)
C16 C21 1.400(3)
C16 P2 1.8101(18)
C17 C18 1.390(3)
C17 H17 0.95
C18 C19 1.380(3)
C18 H18 0.95
C19 C20 1.373(3)
C19 H19 0.95
C20 C21 1.379(3)
C20 H20 0.95
C21 H21 0.95
C22 C27 1.392(3)
C22 C23 1.396(3)
C22 P2 1.8196(18)
C23 C24 1.390(3)
C23 H23 0.95
C24 C25 1.375(3)
C24 H24 0.95
C25 C26 1.389(3)
C25 H25 0.95
C26 C27 1.383(3)
C26 H26 0.95
C27 H27 0.95
P1 Co 2.3497(5)
P2 Co 2.3418(5)
Co Br2 2.3452(4)
Co Br1 2.3736(3)

loop_
_geom_hbond_atom_site_label_D
_geom_hbond_atom_site_label_H
_geom_hbond_atom_site_label_A
_geom_hbond_distance_DH
_geom_hbond_distance_HA
_geom_hbond_distance_DA
_geom_hbond_angle_DHA
_geom_hbond_site_symmetry_A
C2 H2A Br2 0.99 3.03 3.8050(19) 135.6 2_556
C5 H5 Br1 0.95 2.83 3.736(2) 159.3 .
C11 H11 Br2 0.95 3.07 3.8292(19) 138.5 .
C27 H27 Br1 0.95 3.07 3.5640(19) 113.9 .

loop_
_geom_torsion_atom_site_label_1
_geom_torsion_atom_site_label_2
_geom_torsion_atom_site_label_3
_geom_torsion_atom_site_label_4
_geom_torsion
P1 C1 C2 C3 75.84(19)
C1 C2 C3 P2 -76.18(19)
C9 C4 C5 C6 -0.3(3)
P1 C4 C5 C6 178.66(19)
C4 C5 C6 C7 0.1(4)
C5 C6 C7 C8 0.1(4)
C6 C7 C8 C9 0.0(4)
C5 C4 C9 C8 0.4(3)
P1 C4 C9 C8 -178.57(16)
C7 C8 C9 C4 -0.2(3)
C15 C10 C11 C12 -2.3(3)
P1 C10 C11 C12 174.47(14)
C10 C11 C12 C13 0.7(3)
C11 C12 C13 C14 1.2(3)
C12 C13 C14 C15 -1.5(3)
C13 C14 C15 C10 -0.2(3)
C11 C10 C15 C14 2.1(3)
P1 C10 C15 C14 -174.53(15)
C21 C16 C17 C18 1.3(3)
P2 C16 C17 C18 -175.79(16)
C16 C17 C18 C19 -1.1(3)
C17 C18 C19 C20 -0.2(3)
C18 C19 C20 C21 1.2(3)
C19 C20 C21 C16 -1.0(3)
C17 C16 C21 C20 -0.3(3)
P2 C16 C21 C20 176.71(16)
C27 C22 C23 C24 -0.4(3)
P2 C22 C23 C24 171.22(16)
C22 C23 C24 C25 -0.5(3)
C23 C24 C25 C26 1.4(3)
C24 C25 C26 C27 -1.3(3)
C25 C26 C27 C22 0.4(3)
C23 C22 C27 C26 0.5(3)
P2 C22 C27 C26 -171.19(15)
C11 C10 P1 C4 85.96(16)
C15 C10 P1 C4 -97.35(16)
C11 C10 P1 C1 -162.79(14)
C15 C10 P1 C1 13.90(18)
C11 C10 P1 Co -45.80(16)
C15 C10 P1 Co 130.88(14)
C5 C4 P1 C10 -159.45(17)
C9 C4 P1 C10 19.53(19)
C5 C4 P1 C1 88.29(19)
C9 C4 P1 C1 -92.73(18)
C5 C4 P1 Co -29.7(2)
C9 C4 P1 Co 149.31(14)
C2 C1 P1 C10 64.94(16)
C2 C1 P1 C4 177.13(14)
C2 C1 P1 Co -57.31(15)
C17 C16 P2 C22 -135.46(15)
C21 C16 P2 C22 47.50(17)
C17 C16 P2 C3 112.85(16)
C21 C16 P2 C3 -64.18(17)
C17 C16 P2 Co -6.10(18)
C21 C16 P2 Co 176.86(13)
C27 C22 P2 C16 -158.38(15)
C23 C22 P2 C16 30.06(17)
C27 C22 P2 C3 -48.46(17)
C23 C22 P2 C3 139.98(15)
C27 C22 P2 Co 68.74(16)
C23 C22 P2 Co -102.82(15)
C2 C3 P2 C16 -67.24(15)
C2 C3 P2 C22 -179.47(13)
C2 C3 P2 Co 59.63(14)
